data_4085088
loop_
_publ_author_name
'Zumeta, Itziar'
'Mendicute-Fierro, Claudio'
'Rodr\'iguez-Di\'eguez, Antonio'
'Seco, Jos\'e M.'
'Garralda, Mar\'ia A.'

_publ_section_title
;
 On the Reactivity of Dihydridoirida-\b-diketones with 2-Aminopyridines.
 Formation of Acylhydrido Complexes with New PCN Terdentate Ligands
;
_journal_issue 1
_journal_name_full Organometallics
_journal_page_first 348
_journal_paper_doi 10.1021/om5011353
_journal_volume 34
_journal_year 2015
_chemical_formula_sum 'C44 H37 Ir N2 O2 P2'
_chemical_formula_weight 879.90
_chemical_name_systematic
;
 ?
;
_space_group_IT_number 14
_symmetry_cell_setting monoclinic
_symmetry_space_group_name_Hall '-P 2ybc'
_symmetry_space_group_name_H-M 'P 1 21/c 1'
_atom_sites_solution_hydrogens geom
_atom_sites_solution_primary direct
_atom_sites_solution_secondary difmap
_audit_creation_method SHELXL-97
_cell_angle_alpha 90.00
_cell_angle_beta 105.476(2)
_cell_angle_gamma 90.00
_cell_formula_units_Z 4
_cell_length_a 10.4060(8)
_cell_length_b 10.8790(8)
_cell_length_c 33.2805(19)
_cell_measurement_reflns_used 12625
_cell_measurement_temperature 100(2)
_cell_measurement_theta_max 27.64
_cell_measurement_theta_min 2.26
_cell_volume 3631.0(4)
_computing_cell_refinement 'Bruker smart'
_computing_data_collection 'Bruker smart'
_computing_data_reduction 'Bruker smart'
_computing_molecular_graphics 'Bruker SHELXTL'
_computing_publication_material 'SHELXL-97 (Sheldrick, 1997)'
_computing_structure_refinement 'SHELXL-97 (Sheldrick, 1997)'
_computing_structure_solution 'SHELXL-97 (Sheldrick, 1990)'
_diffrn_ambient_temperature 100(2)
_diffrn_measured_fraction_theta_full 1.000
_diffrn_measured_fraction_theta_max 1.000
_diffrn_measurement_device_type 'Bruker Axs APEX automatic diffractometer'
_diffrn_measurement_method 'phi and omega scans'
_diffrn_radiation_monochromator graphite
_diffrn_radiation_source 'fine-focus sealed tube'
_diffrn_radiation_type MoK\a
_diffrn_radiation_wavelength 0.71069
_diffrn_reflns_av_R_equivalents 0.0404
_diffrn_reflns_av_sigmaI/netI 0.0282
_diffrn_reflns_limit_h_max 12
_diffrn_reflns_limit_h_min -12
_diffrn_reflns_limit_k_max 12
_diffrn_reflns_limit_k_min -12
_diffrn_reflns_limit_l_max 39
_diffrn_reflns_limit_l_min -39
_diffrn_reflns_number 34699
_diffrn_reflns_theta_full 25.00
_diffrn_reflns_theta_max 25.00
_diffrn_reflns_theta_min 1.27
_exptl_absorpt_coefficient_mu 3.807
_exptl_absorpt_correction_T_max 0.746
_exptl_absorpt_correction_T_min 0.528
_exptl_absorpt_correction_type multi-scan
_exptl_absorpt_process_details 'Bruker SADABS (Bruker, 1999)'
_exptl_crystal_colour yellow
_exptl_crystal_density_diffrn 1.610
_exptl_crystal_density_method 'not measured'
_exptl_crystal_description prismatic
_exptl_crystal_F_000 1752
_exptl_crystal_size_max 0.22
_exptl_crystal_size_mid 0.20
_exptl_crystal_size_min 0.14
_refine_diff_density_max 1.771
_refine_diff_density_min -0.461
_refine_diff_density_rms 0.102
_refine_ls_extinction_method none
_refine_ls_goodness_of_fit_ref 1.039
_refine_ls_hydrogen_treatment mixed
_refine_ls_matrix_type full
_refine_ls_number_parameters 469
_refine_ls_number_reflns 6385
_refine_ls_number_restraints 2
_refine_ls_restrained_S_all 1.038
_refine_ls_R_factor_all 0.0318
_refine_ls_R_factor_gt 0.0267
_refine_ls_shift/su_max 0.001
_refine_ls_shift/su_mean 0.000
_refine_ls_structure_factor_coef Fsqd
_refine_ls_weighting_details 'calc w=1/[\s^2^(Fo^2^)+(0.0341P)^2^+3.6576P] where P=(Fo^2^+2Fc^2^)/3'
_refine_ls_weighting_scheme calc
_refine_ls_wR_factor_gt 0.0615
_refine_ls_wR_factor_ref 0.0646
_reflns_number_gt 5695
_reflns_number_total 6385
_reflns_threshold_expression >2sigma(I)
_cod_data_source_file om5011353_si_001.cif
_cod_data_source_block Compound4
_cod_depositor_comments
;
The following automatic conversions were performed:

'_symmetry_cell_setting' value 'Monoclinic' changed to 'monoclinic'
according to
/home/saulius/struct/COD-crude-data--automatic-downloads/rss-feeds/ACS/lib/dictionaries/cif_core.dic
dictionary named 'cif_core.dic' version 2.4.2 from 2011-04-26.

Automatic conversion script
Id: cif_fix_values 2935 2014-11-11 08:27:57Z andrius 

 Adding full bibliography for 4085087--4085090.cif.
;
_cod_original_sg_symbol_H-M P21/c
_cod_database_code 4085088

loop_
_symmetry_equiv_pos_as_xyz
'x, y, z'
'-x, y+1/2, -z+1/2'
'-x, -y, -z'
'x, -y-1/2, z-1/2'

loop_
_atom_site_label
_atom_site_type_symbol
_atom_site_fract_x
_atom_site_fract_y
_atom_site_fract_z
_atom_site_U_iso_or_equiv
_atom_site_adp_type
_atom_site_occupancy
_atom_site_symmetry_multiplicity
_atom_site_calc_flag
_atom_site_refinement_flags
Ir1 Ir 0.204751(13) -0.380217(12) -0.123966(4) 0.01780(6) Uani 1 1 d D
P2 P 0.04670(9) -0.25891(9) -0.10327(3) 0.0213(2) Uani 1 1 d .
P1 P 0.27303(9) -0.25793(9) -0.17033(3) 0.0194(2) Uani 1 1 d .
O2 O 0.1596(3) -0.6348(2) -0.08988(8) 0.0285(6) Uani 1 1 d D
O1 O 0.3579(3) -0.6090(2) -0.12315(9) 0.0317(7) Uani 1 1 d .
N1 N 0.3478(3) -0.3503(3) -0.06552(9) 0.0198(6) Uani 1 1 d .
N2 N 0.1996(3) -0.4708(3) -0.04212(9) 0.0230(7) Uani 1 1 d .
C31 C 0.4606(4) -0.2832(3) -0.05764(12) 0.0248(8) Uani 1 1 d .
H31 H 0.4845 -0.2481 -0.0801 0.030 Uiso 1 1 calc R
C30 C 0.5424(4) -0.2636(4) -0.01829(12) 0.0291(9) Uani 1 1 d .
H30 H 0.6197 -0.2169 -0.0142 0.035 Uiso 1 1 calc R
C29 C 0.5058(4) -0.3158(4) 0.01526(12) 0.0300(9) Uani 1 1 d .
H29 H 0.5583 -0.3033 0.0423 0.036 Uiso 1 1 calc R
C28 C 0.3925(4) -0.3853(3) 0.00837(12) 0.0264(9) Uani 1 1 d .
H28 H 0.3682 -0.4208 0.0307 0.032 Uiso 1 1 calc R
C27 C 0.3124(4) -0.4032(3) -0.03298(11) 0.0220(8) Uani 1 1 d .
C32 C 0.1627(4) -0.5366(4) -0.00880(11) 0.0294(9) Uani 1 1 d .
H32A H 0.2329 -0.5924 0.0043 0.044 Uiso 1 1 calc R
H32B H 0.0820 -0.5818 -0.0202 0.044 Uiso 1 1 calc R
H32C H 0.1490 -0.4789 0.0115 0.044 Uiso 1 1 calc R
C26 C 0.1339(4) -0.5078(3) -0.08612(11) 0.0226(8) Uani 1 1 d .
C25 C -0.0169(4) -0.4952(4) -0.09308(10) 0.0250(8) Uani 1 1 d .
C20 C -0.0718(4) -0.3763(4) -0.09796(11) 0.0248(9) Uani 1 1 d .
C21 C -0.2076(4) -0.3587(4) -0.10209(11) 0.0323(10) Uani 1 1 d .
H21 H -0.2428 -0.2796 -0.1047 0.039 Uiso 1 1 calc R
C22 C -0.2895(4) -0.4582(5) -0.10233(12) 0.0395(11) Uani 1 1 d .
H22 H -0.3796 -0.4465 -0.1045 0.047 Uiso 1 1 calc R
C23 C -0.2371(4) -0.5754(5) -0.09933(12) 0.0387(11) Uani 1 1 d .
H23 H -0.2934 -0.6426 -0.1006 0.046 Uiso 1 1 calc R
C24 C -0.1012(4) -0.5951(4) -0.09449(12) 0.0319(10) Uani 1 1 d .
H24 H -0.0673 -0.6747 -0.0922 0.038 Uiso 1 1 calc R
C33 C 0.0980(4) -0.1825(4) -0.05262(11) 0.0259(9) Uani 1 1 d .
C34 C 0.0298(5) -0.1994(4) -0.02241(12) 0.0349(10) Uani 1 1 d .
H34 H -0.0467 -0.2477 -0.0282 0.042 Uiso 1 1 calc R
C35 C 0.0760(6) -0.1439(4) 0.01657(14) 0.0514(14) Uani 1 1 d .
H35 H 0.0300 -0.1555 0.0367 0.062 Uiso 1 1 calc R
C36 C 0.1884(6) -0.0726(5) 0.02546(14) 0.0540(15) Uani 1 1 d .
H36 H 0.2184 -0.0359 0.0515 0.065 Uiso 1 1 calc R
C37 C 0.2570(5) -0.0553(4) -0.00418(15) 0.0475(13) Uani 1 1 d .
H37 H 0.3334 -0.0069 0.0019 0.057 Uiso 1 1 calc R
C38 C 0.2126(4) -0.1101(3) -0.04326(13) 0.0323(10) Uani 1 1 d .
H38 H 0.2594 -0.0982 -0.0632 0.039 Uiso 1 1 calc R
C39 C -0.0542(4) -0.1432(4) -0.13734(11) 0.0259(9) Uani 1 1 d .
C44 C -0.0521(4) -0.0189(4) -0.12671(12) 0.0304(9) Uani 1 1 d .
H44 H -0.0027 0.0070 -0.1005 0.036 Uiso 1 1 calc R
C43 C -0.1233(4) 0.0657(4) -0.15503(14) 0.0388(11) Uani 1 1 d .
H43 H -0.1213 0.1484 -0.1478 0.047 Uiso 1 1 calc R
C42 C -0.1975(4) 0.0281(5) -0.19415(14) 0.0452(12) Uani 1 1 d .
H42 H -0.2446 0.0854 -0.2132 0.054 Uiso 1 1 calc R
C41 C -0.2010(4) -0.0939(5) -0.20460(14) 0.0454(12) Uani 1 1 d .
H41 H -0.2522 -0.1195 -0.2306 0.055 Uiso 1 1 calc R
C40 C -0.1294(4) -0.1790(4) -0.17686(12) 0.0349(10) Uani 1 1 d .
H40 H -0.1312 -0.2613 -0.1846 0.042 Uiso 1 1 calc R
C1 C 0.3282(4) -0.5061(3) -0.13990(11) 0.0227(8) Uani 1 1 d .
C2 C 0.3985(3) -0.4746(3) -0.17270(11) 0.0230(8) Uani 1 1 d .
C3 C 0.4779(4) -0.5611(4) -0.18639(12) 0.0279(9) Uani 1 1 d .
H3 H 0.4823 -0.6418 -0.1769 0.034 Uiso 1 1 calc R
C4 C 0.5490(4) -0.5262(4) -0.21391(12) 0.0330(10) Uani 1 1 d .
H4 H 0.6026 -0.5834 -0.2225 0.040 Uiso 1 1 calc R
C5 C 0.5417(4) -0.4068(4) -0.22899(13) 0.0338(10) Uani 1 1 d .
H5 H 0.5907 -0.3843 -0.2475 0.041 Uiso 1 1 calc R
C6 C 0.4616(4) -0.3212(4) -0.21658(12) 0.0293(9) Uani 1 1 d .
H6 H 0.4554 -0.2414 -0.2270 0.035 Uiso 1 1 calc R
C7 C 0.3902(4) -0.3556(3) -0.18829(11) 0.0224(8) Uani 1 1 d .
C14 C 0.1571(4) -0.2154(3) -0.22037(11) 0.0218(8) Uani 1 1 d .
C19 C 0.0545(4) -0.2955(4) -0.23907(12) 0.0301(9) Uani 1 1 d .
H19 H 0.0409 -0.3660 -0.2249 0.036 Uiso 1 1 calc R
C18 C -0.0281(4) -0.2720(4) -0.27858(12) 0.0333(10) Uani 1 1 d .
H18 H -0.0973 -0.3257 -0.2904 0.040 Uiso 1 1 calc R
C17 C -0.0077(4) -0.1694(4) -0.30025(12) 0.0315(9) Uani 1 1 d .
H17 H -0.0632 -0.1534 -0.3266 0.038 Uiso 1 1 calc R
C16 C 0.0955(4) -0.0907(4) -0.28260(12) 0.0307(9) Uani 1 1 d .
H16 H 0.1112 -0.0225 -0.2975 0.037 Uiso 1 1 calc R
C15 C 0.1763(4) -0.1125(3) -0.24266(12) 0.0263(9) Uani 1 1 d .
H15 H 0.2441 -0.0573 -0.2307 0.032 Uiso 1 1 calc R
C8 C 0.3595(4) -0.1129(3) -0.15295(13) 0.0249(9) Uani 1 1 d .
C13 C 0.2817(4) -0.0178(3) -0.14443(13) 0.0305(9) Uani 1 1 d .
H13 H 0.1902 -0.0287 -0.1491 0.037 Uiso 1 1 calc R
C12 C 0.3398(5) 0.0938(4) -0.12900(14) 0.0370(10) Uani 1 1 d .
H12 H 0.2874 0.1572 -0.1233 0.044 Uiso 1 1 calc R
C11 C 0.4755(5) 0.1101(4) -0.12223(14) 0.0380(11) Uani 1 1 d .
H11 H 0.5148 0.1841 -0.1116 0.046 Uiso 1 1 calc R
C10 C 0.5530(4) 0.0164(4) -0.13131(12) 0.0350(10) Uani 1 1 d .
H10 H 0.6443 0.0280 -0.1267 0.042 Uiso 1 1 calc R
C9 C 0.4959(4) -0.0952(4) -0.14721(12) 0.0283(9) Uani 1 1 d .
H9 H 0.5481 -0.1572 -0.1539 0.034 Uiso 1 1 calc R
H2 H 0.234(3) -0.639(4) -0.0949(13) 0.025(12) Uiso 1 1 d D
H1 H 0.093(4) -0.420(5) -0.1639(11) 0.079(17) Uiso 1 1 d D

loop_
_atom_site_aniso_label
_atom_site_aniso_U_11
_atom_site_aniso_U_22
_atom_site_aniso_U_33
_atom_site_aniso_U_23
_atom_site_aniso_U_13
_atom_site_aniso_U_12
Ir1 0.01715(9) 0.01812(9) 0.01647(9) -0.00069(5) 0.00158(6) 0.00021(6)
P2 0.0182(5) 0.0262(5) 0.0181(5) 0.0015(4) 0.0022(4) 0.0023(4)
P1 0.0168(5) 0.0208(5) 0.0194(5) 0.0003(4) 0.0028(4) 0.0022(4)
O2 0.0328(17) 0.0229(15) 0.0286(15) 0.0018(11) 0.0059(13) -0.0015(12)
O1 0.0370(17) 0.0233(15) 0.0360(16) 0.0036(12) 0.0119(13) 0.0082(12)
N1 0.0175(15) 0.0199(16) 0.0186(15) -0.0011(13) -0.0010(12) 0.0000(13)
N2 0.0222(16) 0.0298(18) 0.0143(15) 0.0023(13) 0.0002(12) -0.0014(14)
C31 0.022(2) 0.021(2) 0.028(2) 0.0017(16) 0.0022(16) 0.0008(16)
C30 0.022(2) 0.024(2) 0.035(2) -0.0015(17) -0.0042(17) -0.0002(17)
C29 0.027(2) 0.030(2) 0.026(2) -0.0039(17) -0.0052(17) 0.0039(18)
C28 0.024(2) 0.031(2) 0.021(2) -0.0017(16) 0.0001(16) 0.0030(17)
C27 0.0195(19) 0.021(2) 0.023(2) -0.0012(15) 0.0024(15) 0.0043(15)
C32 0.022(2) 0.040(2) 0.024(2) 0.0043(18) 0.0022(16) 0.0014(18)
C26 0.024(2) 0.024(2) 0.0169(18) 0.0001(15) 0.0011(15) -0.0040(16)
C25 0.029(2) 0.031(2) 0.0126(17) 0.0010(15) 0.0003(15) -0.0031(17)
C20 0.0191(19) 0.038(2) 0.0140(18) 0.0043(16) -0.0010(14) -0.0029(17)
C21 0.018(2) 0.057(3) 0.020(2) 0.0085(19) 0.0027(16) 0.0037(19)
C22 0.018(2) 0.074(4) 0.023(2) 0.004(2) -0.0001(16) -0.008(2)
C23 0.030(2) 0.064(3) 0.019(2) 0.000(2) 0.0009(17) -0.021(2)
C24 0.034(2) 0.040(3) 0.019(2) 0.0012(17) 0.0018(17) -0.0115(19)
C33 0.028(2) 0.025(2) 0.0212(19) 0.0006(16) 0.0007(16) 0.0120(17)
C34 0.050(3) 0.033(2) 0.023(2) 0.0041(18) 0.0119(19) 0.015(2)
C35 0.088(4) 0.043(3) 0.025(2) 0.005(2) 0.018(3) 0.031(3)
C36 0.079(4) 0.045(3) 0.026(2) -0.013(2) -0.007(3) 0.028(3)
C37 0.044(3) 0.037(3) 0.047(3) -0.012(2) -0.014(2) 0.017(2)
C38 0.031(2) 0.030(2) 0.032(2) -0.0045(18) 0.0010(18) 0.0097(18)
C39 0.0153(18) 0.040(2) 0.0221(19) 0.0082(17) 0.0047(15) 0.0092(17)
C44 0.027(2) 0.038(2) 0.030(2) 0.0061(18) 0.0126(17) 0.0091(18)
C43 0.038(3) 0.037(3) 0.046(3) 0.016(2) 0.020(2) 0.014(2)
C42 0.032(2) 0.063(3) 0.042(3) 0.028(2) 0.011(2) 0.024(2)
C41 0.034(3) 0.071(4) 0.028(2) 0.016(2) 0.0026(19) 0.014(2)
C40 0.029(2) 0.046(3) 0.028(2) 0.0054(19) 0.0037(18) 0.009(2)
C1 0.0214(19) 0.022(2) 0.0211(18) -0.0059(16) -0.0011(15) -0.0001(16)
C2 0.0161(18) 0.027(2) 0.0228(19) -0.0068(16) -0.0008(15) 0.0016(15)
C3 0.024(2) 0.030(2) 0.025(2) -0.0072(17) -0.0013(16) 0.0061(17)
C4 0.026(2) 0.039(3) 0.033(2) -0.0143(19) 0.0069(18) 0.0060(19)
C5 0.029(2) 0.048(3) 0.028(2) -0.0071(19) 0.0135(18) 0.0036(19)
C6 0.026(2) 0.037(2) 0.025(2) 0.0016(18) 0.0067(16) 0.0028(18)
C7 0.0173(18) 0.030(2) 0.0169(18) -0.0032(16) 0.0002(14) 0.0024(16)
C14 0.0205(19) 0.027(2) 0.0183(18) 0.0017(15) 0.0051(15) 0.0025(16)
C19 0.032(2) 0.031(2) 0.024(2) 0.0043(17) 0.0027(17) -0.0027(18)
C18 0.034(2) 0.037(2) 0.025(2) 0.0004(18) 0.0003(17) -0.0045(19)
C17 0.028(2) 0.039(2) 0.024(2) 0.0046(18) 0.0018(17) 0.0111(19)
C16 0.033(2) 0.031(2) 0.028(2) 0.0105(18) 0.0086(18) 0.0077(18)
C15 0.024(2) 0.027(2) 0.028(2) 0.0035(16) 0.0068(16) 0.0011(16)
C8 0.021(2) 0.0158(19) 0.040(2) 0.0000(16) 0.0102(17) -0.0028(15)
C13 0.024(2) 0.024(2) 0.044(2) -0.0022(18) 0.0083(18) -0.0042(17)
C12 0.040(3) 0.028(2) 0.046(3) -0.005(2) 0.018(2) -0.0044(19)
C11 0.042(3) 0.030(2) 0.042(3) -0.0064(19) 0.011(2) -0.016(2)
C10 0.026(2) 0.045(3) 0.032(2) 0.001(2) 0.0052(18) -0.014(2)
C9 0.023(2) 0.039(2) 0.023(2) -0.0005(17) 0.0060(16) -0.0007(18)

loop_
_atom_type_symbol
_atom_type_description
_atom_type_scat_dispersion_real
_atom_type_scat_dispersion_imag
_atom_type_scat_source
C C 0.0033 0.0016 'International Tables Vol C Tables 4.2.6.8 and 6.1.1.4'
H H 0.0000 0.0000 'International Tables Vol C Tables 4.2.6.8 and 6.1.1.4'
Ir Ir -1.4442 7.9887 'International Tables Vol C Tables 4.2.6.8 and 6.1.1.4'
N N 0.0061 0.0033 'International Tables Vol C Tables 4.2.6.8 and 6.1.1.4'
O O 0.0106 0.0060 'International Tables Vol C Tables 4.2.6.8 and 6.1.1.4'
P P 0.1023 0.0942 'International Tables Vol C Tables 4.2.6.8 and 6.1.1.4'

loop_
_geom_angle_atom_site_label_1
_geom_angle_atom_site_label_2
_geom_angle_atom_site_label_3
_geom_angle
C1 Ir1 C26 93.29(15)
C1 Ir1 N1 90.28(12)
C26 Ir1 N1 80.11(12)
C1 Ir1 P1 83.39(11)
C26 Ir1 P1 173.85(10)
N1 Ir1 P1 105.01(8)
C1 Ir1 P2 172.02(11)
C26 Ir1 P2 79.23(10)
N1 Ir1 P2 91.14(8)
P1 Ir1 P2 103.80(3)
C1 Ir1 H1 89(2)
C26 Ir1 H1 91(2)
N1 Ir1 H1 171(2)
P1 Ir1 H1 83(2)
P2 Ir1 H1 89(2)
C20 P2 C33 105.60(18)
C20 P2 C39 104.60(17)
C33 P2 C39 103.73(18)
C20 P2 Ir1 100.36(13)
C33 P2 Ir1 118.10(12)
C39 P2 Ir1 122.43(12)
C8 P1 C7 106.80(17)
C8 P1 C14 102.58(18)
C7 P1 C14 100.56(16)
C8 P1 Ir1 120.16(13)
C7 P1 Ir1 103.64(13)
C14 P1 Ir1 120.72(12)
C26 O2 H2 106(3)
C31 N1 C27 118.8(3)
C31 N1 Ir1 128.3(2)
C27 N1 Ir1 112.9(2)
C27 N2 C32 119.1(3)
C27 N2 C26 120.7(3)
C32 N2 C26 117.9(3)
N1 C31 C30 123.7(4)
N1 C31 H31 118.1
C30 C31 H31 118.1
C31 C30 C29 117.9(4)
C31 C30 H30 121.0
C29 C30 H30 121.0
C28 C29 C30 119.9(4)
C28 C29 H29 120.0
C30 C29 H29 120.0
C29 C28 C27 119.7(4)
C29 C28 H28 120.1
C27 C28 H28 120.1
N2 C27 N1 117.1(3)
N2 C27 C28 123.0(3)
N1 C27 C28 119.9(3)
N2 C32 H32A 109.5
N2 C32 H32B 109.5
H32A C32 H32B 109.5
N2 C32 H32C 109.5
H32A C32 H32C 109.5
H32B C32 H32C 109.5
O2 C26 N2 107.5(3)
O2 C26 C25 106.5(3)
N2 C26 C25 107.8(3)
O2 C26 Ir1 118.6(2)
N2 C26 Ir1 105.2(2)
C25 C26 Ir1 110.7(2)
C24 C25 C20 118.8(4)
C24 C25 C26 123.2(4)
C20 C25 C26 118.0(3)
C21 C20 C25 120.5(4)
C21 C20 P2 126.1(3)
C25 C20 P2 113.1(3)
C22 C21 C20 120.1(4)
C22 C21 H21 119.9
C20 C21 H21 119.9
C21 C22 C23 119.6(4)
C21 C22 H22 120.2
C23 C22 H22 120.2
C22 C23 C24 121.2(4)
C22 C23 H23 119.4
C24 C23 H23 119.4
C25 C24 C23 119.6(4)
C25 C24 H24 120.2
C23 C24 H24 120.2
C34 C33 C38 119.0(4)
C34 C33 P2 121.9(3)
C38 C33 P2 119.0(3)
C33 C34 C35 120.1(5)
C33 C34 H34 120.0
C35 C34 H34 120.0
C36 C35 C34 120.6(5)
C36 C35 H35 119.7
C34 C35 H35 119.7
C35 C36 C37 120.0(4)
C35 C36 H36 120.0
C37 C36 H36 120.0
C36 C37 C38 120.3(5)
C36 C37 H37 119.8
C38 C37 H37 119.8
C37 C38 C33 120.1(4)
C37 C38 H38 119.9
C33 C38 H38 119.9
C40 C39 C44 118.4(4)
C40 C39 P2 118.6(3)
C44 C39 P2 122.8(3)
C43 C44 C39 120.2(4)
C43 C44 H44 119.9
C39 C44 H44 119.9
C44 C43 C42 120.4(4)
C44 C43 H43 119.8
C42 C43 H43 119.8
C41 C42 C43 119.6(4)
C41 C42 H42 120.2
C43 C42 H42 120.2
C42 C41 C40 120.5(4)
C42 C41 H41 119.7
C40 C41 H41 119.7
C41 C40 C39 120.8(4)
C41 C40 H40 119.6
C39 C40 H40 119.6
O1 C1 C2 114.6(3)
O1 C1 Ir1 125.6(3)
C2 C1 Ir1 119.7(3)
C7 C2 C3 119.1(4)
C7 C2 C1 119.3(3)
C3 C2 C1 121.5(3)
C4 C3 C2 119.8(4)
C4 C3 H3 120.1
C2 C3 H3 120.1
C3 C4 C5 120.8(4)
C3 C4 H4 119.6
C5 C4 H4 119.6
C6 C5 C4 120.1(4)
C6 C5 H5 120.0
C4 C5 H5 120.0
C5 C6 C7 119.4(4)
C5 C6 H6 120.3
C7 C6 H6 120.3
C2 C7 C6 120.7(3)
C2 C7 P1 113.5(3)
C6 C7 P1 125.7(3)
C15 C14 C19 118.0(3)
C15 C14 P1 122.3(3)
C19 C14 P1 119.2(3)
C18 C19 C14 121.0(4)
C18 C19 H19 119.5
C14 C19 H19 119.5
C17 C18 C19 120.2(4)
C17 C18 H18 119.9
C19 C18 H18 119.9
C18 C17 C16 119.5(4)
C18 C17 H17 120.2
C16 C17 H17 120.2
C17 C16 C15 120.4(4)
C17 C16 H16 119.8
C15 C16 H16 119.8
C14 C15 C16 120.8(4)
C14 C15 H15 119.6
C16 C15 H15 119.6
C13 C8 C9 119.8(3)
C13 C8 P1 116.3(3)
C9 C8 P1 124.0(3)
C8 C13 C12 120.4(4)
C8 C13 H13 119.8
C12 C13 H13 119.8
C11 C12 C13 119.8(4)
C11 C12 H12 120.1
C13 C12 H12 120.1
C12 C11 C10 120.1(4)
C12 C11 H11 120.0
C10 C11 H11 120.0
C11 C10 C9 120.7(4)
C11 C10 H10 119.6
C9 C10 H10 119.6
C10 C9 C8 119.3(4)
C10 C9 H9 120.4
C8 C9 H9 120.4

loop_
_geom_bond_atom_site_label_1
_geom_bond_atom_site_label_2
_geom_bond_distance
Ir1 C1 2.042(4)
Ir1 C26 2.134(4)
Ir1 N1 2.136(3)
Ir1 P1 2.2892(9)
Ir1 P2 2.3507(10)
Ir1 H1 1.58(2)
P2 C20 1.816(4)
P2 C33 1.827(4)
P2 C39 1.827(4)
P1 C8 1.832(4)
P1 C7 1.834(4)
P1 C14 1.836(4)
O2 C26 1.419(4)
O2 H2 0.838(19)
O1 C1 1.252(4)
N1 C31 1.347(5)
N1 C27 1.361(5)
N2 C27 1.349(5)
N2 C32 1.455(5)
N2 C26 1.497(4)
C31 C30 1.375(5)
C31 H31 0.9300
C30 C29 1.393(6)
C30 H30 0.9300
C29 C28 1.367(5)
C29 H29 0.9300
C28 C27 1.419(5)
C28 H28 0.9300
C32 H32A 0.9600
C32 H32B 0.9600
C32 H32C 0.9600
C26 C25 1.530(5)
C25 C24 1.390(5)
C25 C20 1.406(5)
C20 C21 1.396(5)
C21 C22 1.377(6)
C21 H21 0.9300
C22 C23 1.380(7)
C22 H22 0.9300
C23 C24 1.397(6)
C23 H23 0.9300
C24 H24 0.9300
C33 C34 1.389(5)
C33 C38 1.394(6)
C34 C35 1.395(6)
C34 H34 0.9300
C35 C36 1.368(8)
C35 H35 0.9300
C36 C37 1.376(7)
C36 H36 0.9300
C37 C38 1.392(6)
C37 H37 0.9300
C38 H38 0.9300
C39 C40 1.394(5)
C39 C44 1.397(5)
C44 C43 1.382(5)
C44 H44 0.9300
C43 C42 1.386(7)
C43 H43 0.9300
C42 C41 1.370(7)
C42 H42 0.9300
C41 C40 1.377(6)
C41 H41 0.9300
C40 H40 0.9300
C1 C2 1.507(5)
C2 C7 1.388(5)
C2 C3 1.406(5)
C3 C4 1.375(6)
C3 H3 0.9300
C4 C5 1.387(6)
C4 H4 0.9300
C5 C6 1.385(6)
C5 H5 0.9300
C6 C7 1.397(5)
C6 H6 0.9300
C14 C15 1.387(5)
C14 C19 1.390(5)
C19 C18 1.389(5)
C19 H19 0.9300
C18 C17 1.375(6)
C18 H18 0.9300
C17 C16 1.376(6)
C17 H17 0.9300
C16 C15 1.391(5)
C16 H16 0.9300
C15 H15 0.9300
C8 C13 1.389(5)
C8 C9 1.394(5)
C13 C12 1.392(5)
C13 H13 0.9300
C12 C11 1.381(6)
C12 H12 0.9300
C11 C10 1.383(6)
C11 H11 0.9300
C10 C9 1.392(6)
C10 H10 0.9300
C9 H9 0.9300
